data_7703453
loop_
_publ_author_name
'Yu, Ke-Xin'
'Ding, You-Song'
'Zhai, Yuan-Qi'
'Han, Tian'
'Zheng, Yan-Zhen'

_publ_section_title
;
 Equatorial coordination optimization for enhanced axiality of mononuclear
 Dy(iii) single-molecule magnets.
;
_journal_issue 10
_journal_name_full 'Dalton transactions (Cambridge, England : 2003)'
_journal_page_first 3222
_journal_page_last 3227
_journal_paper_doi 10.1039/d0dt00011f
_journal_volume 49
_journal_year 2020
_chemical_formula_moiety 'C12 H32 B2 Dy O6, C20 H40 Na O8, 2(C24 H20 B)'
_chemical_formula_sum 'C80 H112 B4 Dy Na O14'
_chemical_formula_weight 1526.42
_space_group_crystal_system monoclinic
_space_group_IT_number 14
_space_group_name_Hall '-P 2ybc'
_space_group_name_H-M_alt 'P 1 21/c 1'
_atom_sites_solution_hydrogens mixed
_audit_creation_date 2019-02-08
_audit_creation_method
;
Olex2 1.2
(compiled 2018.05.29 svn.r3508 for OlexSys, GUI svn.r5506)
;
_audit_update_record
;
2019-11-29 deposited with the CCDC.	2020-02-04 downloaded from the CCDC.
;
_cell_angle_alpha 90
_cell_angle_beta 101.305(4)
_cell_angle_gamma 90
_cell_formula_units_Z 2
_cell_length_a 11.208(4)
_cell_length_b 18.045(6)
_cell_length_c 20.555(7)
_cell_measurement_reflns_used 9903
_cell_measurement_temperature 250(2)
_cell_measurement_theta_max 27.48
_cell_measurement_theta_min 2.23
_cell_volume 4077(2)
_computing_molecular_graphics 'Olex2 (Dolomanov et al., 2009)'
_computing_publication_material 'Olex2 (Dolomanov et al., 2009)'
_computing_structure_refinement 'ShelXL (Sheldrick, 2015)'
_computing_structure_solution
;
%$getVar(solution_reference_short)%
;
_diffrn_ambient_temperature 250.15
_diffrn_measured_fraction_theta_full 0.991
_diffrn_measured_fraction_theta_max 0.989
_diffrn_measurement_device_type 'Bruker APEX-II CCD'
_diffrn_measurement_method '\f and \w scans'
_diffrn_radiation_type MoK\a
_diffrn_radiation_wavelength 0.71073
_diffrn_reflns_av_R_equivalents 0.0161
_diffrn_reflns_av_unetI/netI 0.0203
_diffrn_reflns_Laue_measured_fraction_full 0.991
_diffrn_reflns_Laue_measured_fraction_max 0.989
_diffrn_reflns_limit_h_max 13
_diffrn_reflns_limit_h_min -13
_diffrn_reflns_limit_k_max 22
_diffrn_reflns_limit_k_min -21
_diffrn_reflns_limit_l_max 24
_diffrn_reflns_limit_l_min -25
_diffrn_reflns_number 20977
_diffrn_reflns_point_group_measured_fraction_full 0.991
_diffrn_reflns_point_group_measured_fraction_max 0.989
_diffrn_reflns_theta_full 25.242
_diffrn_reflns_theta_max 25.997
_diffrn_reflns_theta_min 1.515
_exptl_absorpt_coefficient_mu 0.981
_exptl_crystal_colour COLORLESS
_exptl_crystal_density_diffrn 1.243
_exptl_crystal_description BLOCK
_exptl_crystal_F_000 1602
_exptl_crystal_size_max 0.687
_exptl_crystal_size_mid 0.148
_exptl_crystal_size_min 0.136
_refine_diff_density_max 1.198
_refine_diff_density_min -0.800
_refine_diff_density_rms 0.074
_refine_ls_extinction_method none
_refine_ls_goodness_of_fit_ref 1.104
_refine_ls_hydrogen_treatment mixed
_refine_ls_matrix_type full
_refine_ls_number_parameters 446
_refine_ls_number_reflns 7925
_refine_ls_number_restraints 47
_refine_ls_restrained_S_all 1.158
_refine_ls_R_factor_all 0.0467
_refine_ls_R_factor_gt 0.0343
_refine_ls_shift/su_max 0.000
_refine_ls_shift/su_mean 0.000
_refine_ls_structure_factor_coef Fsqd
_refine_ls_weighting_details 'w=1/[\s^2^(Fo^2^)+(0.0549P)^2^+4.0465P] where P=(Fo^2^+2Fc^2^)/3'
_refine_ls_weighting_scheme calc
_refine_ls_wR_factor_gt 0.0989
_refine_ls_wR_factor_ref 0.1084
_reflns_Friedel_coverage 0.000
_reflns_number_gt 6106
_reflns_number_total 7925
_reflns_threshold_expression 'I > 2\s(I)'
_cod_data_source_file d0dt00011f2.cif
_cod_data_source_block 1_CCDC1
_cod_depositor_comments 'Adding full bibliography for 7703452--7703454.cif.'
_cod_database_code 7703453
_shelx_shelxl_version_number 2018/3
_publ_section_exptl
;
Any special experimental details
;
_shelx_space_group_comment
;
The symmetry employed for this shelxl refinement is uniquely defined
by the following loop, which should always be used as a source of
symmetry information in preference to the above space-group names.
They are only intended as comments.
;
_shelx_estimated_absorpt_t_max 0.878
_shelx_estimated_absorpt_t_min 0.552
_olex2_refinement_description
;
1. Fixed Uiso
 At 1.2 times of:
  All C(H) groups, All C(H,H) groups
2. Restrained distances
 C40-O7 = C37-O7
 1.43 with sigma of 0.01
 C37-C38 = C38-C39 = C39-C40
 1.5 with sigma of 0.01
 C37-C39 = C38-C40
 2.4 with sigma of 0.01
 B2-H2A = B2-H2D = B2-H2C = B2-H2B
 1 with sigma of 0.02
 H2A-H2B = H2C-H2A = H2C-H2B = H2D-H2B = H2D-H2A = H2D-H2C
 1.8 with sigma of 0.02
3. Uiso/Uaniso restraints and constraints
Uanis(C37) \\sim Ueq, Uanis(C38) \\sim Ueq, Uanis(C39) \\sim Ueq, Uanis(C40)
\\sim Ueq, Uanis(O7) \\sim Ueq: with sigma of 0.01 and sigma for terminal atoms
of 0.02
Uanis(C37) = Uanis(C38) = Uanis(C39) = Uanis(C40) = Uanis(O7)
4.a Secondary CH2 refined with riding coordinates:
 C25(H25A,H25B), C26(H26A,H26B), C27(H27A,H27B), C28(H28A,H28B), C29(H29A,
 H29B), C30(H30A,H30B), C31(H31A,H31B), C32(H32A,H32B), C33(H33A,H33B),
 C34(H34A,H34B), C35(H35A,H35B), C36(H36A,H36B), C37(H37A,H37B), C39(H39A,H39B),
  C40(H40A,H40B), C38(H38A,H38B)
4.b Aromatic/amide H refined with riding coordinates:
 C2(H2), C3(H3), C4(H4), C5(H5), C6(H6), C8(H8), C9(H9), C10(H10), C11(H11),
 C12(H12), C14(H14), C15(H15), C16(H16), C17(H17), C18(H18), C20(H20), C21(H21),
  C22(H22), C23(H23), C24(H24)
;
_olex2_submission_special_instructions 'No special instructions were received'

loop_
_space_group_symop_operation_xyz
'x, y, z'
'-x, y+1/2, -z+1/2'
'-x, -y, -z'
'x, -y-1/2, z-1/2'

loop_
_atom_site_label
_atom_site_type_symbol
_atom_site_fract_x
_atom_site_fract_y
_atom_site_fract_z
_atom_site_U_iso_or_equiv
_atom_site_adp_type
_atom_site_occupancy
_atom_site_site_symmetry_order
_atom_site_calc_flag
_atom_site_refinement_flags_posn
_atom_site_refinement_flags_adp
_atom_site_refinement_flags_occupancy
Dy1 Dy 0.500000 0.500000 0.500000 0.03256(8) Uani 1 2 d S T P
O1 O 0.2892(2) 0.46954(15) 0.43215(12) 0.0434(5) Uani 1 1 d . . .
O2 O 0.4267(2) 0.56507(14) 0.38747(12) 0.0482(6) Uani 1 1 d . . .
O3 O 0.6328(2) 0.60253(13) 0.45933(12) 0.0449(6) Uani 1 1 d . . .
O4 O 0.4306(3) 0.36779(15) -0.05989(15) 0.0628(7) Uani 1 1 d . . .
O5 O 0.2528(3) 0.4735(2) -0.05289(17) 0.0749(9) Uani 1 1 d . . .
O6 O 0.6639(3) 0.38564(18) 0.01604(18) 0.0780(9) Uani 1 1 d . . .
B1 B 0.0490(3) 0.3222(2) 0.68712(19) 0.0372(8) Uani 1 1 d . . .
B2 B 0.5975(3) 0.40090(19) 0.44057(19) 0.0344(8) Uani 1 1 d D . .
C1 C 0.0452(3) 0.2931(2) 0.61046(17) 0.0425(8) Uani 1 1 d . . .
C2 C -0.0152(3) 0.3315(2) 0.55470(19) 0.0544(10) Uani 1 1 d . . .
H2 H -0.046464 0.378804 0.560666 0.065 Uiso 1 1 calc R . .
C3 C -0.0315(4) 0.3028(3) 0.4905(2) 0.0650(12) Uani 1 1 d . . .
H3 H -0.074886 0.330149 0.454569 0.078 Uiso 1 1 calc R . .
C4 C 0.0159(4) 0.2348(3) 0.4797(2) 0.0660(12) Uani 1 1 d . . .
H4 H 0.006187 0.215524 0.436523 0.079 Uiso 1 1 calc R . .
C5 C 0.0773(4) 0.1953(2) 0.5327(2) 0.0601(11) Uani 1 1 d . . .
H5 H 0.109991 0.148651 0.525874 0.072 Uiso 1 1 calc R . .
C6 C 0.0917(3) 0.2240(2) 0.59652(19) 0.0483(8) Uani 1 1 d . . .
H6 H 0.134518 0.195751 0.631968 0.058 Uiso 1 1 calc R . .
C7 C -0.0770(3) 0.29304(18) 0.70960(18) 0.0423(8) Uani 1 1 d . . .
C8 C -0.1785(3) 0.2672(2) 0.6651(2) 0.0536(9) Uani 1 1 d . . .
H8 H -0.175950 0.266133 0.619691 0.064 Uiso 1 1 calc R . .
C9 C -0.2836(4) 0.2429(2) 0.6851(3) 0.0699(13) Uani 1 1 d . . .
H9 H -0.349035 0.224809 0.653257 0.084 Uiso 1 1 calc R . .
C10 C -0.2927(4) 0.2451(3) 0.7502(3) 0.0748(15) Uani 1 1 d . . .
H10 H -0.364494 0.229580 0.763363 0.090 Uiso 1 1 calc R . .
C11 C -0.1950(4) 0.2703(3) 0.7966(3) 0.0687(13) Uani 1 1 d . . .
H11 H -0.199784 0.272271 0.841734 0.082 Uiso 1 1 calc R . .
C12 C -0.0896(4) 0.2929(2) 0.7762(2) 0.0539(10) Uani 1 1 d . . .
H12 H -0.023373 0.308842 0.808589 0.065 Uiso 1 1 calc R . .
C13 C 0.1684(3) 0.28498(18) 0.73564(16) 0.0368(7) Uani 1 1 d . . .
C14 C 0.2829(3) 0.3190(2) 0.74726(17) 0.0428(8) Uani 1 1 d . . .
H14 H 0.289431 0.367090 0.730747 0.051 Uiso 1 1 calc R . .
C15 C 0.3877(4) 0.2849(2) 0.7822(2) 0.0561(10) Uani 1 1 d . . .
H15 H 0.462888 0.309643 0.788322 0.067 Uiso 1 1 calc R . .
C16 C 0.3806(4) 0.2142(2) 0.8077(2) 0.0611(11) Uani 1 1 d . . .
H16 H 0.450901 0.190159 0.830534 0.073 Uiso 1 1 calc R . .
C17 C 0.2699(4) 0.1803(2) 0.7992(2) 0.0608(11) Uani 1 1 d . . .
H17 H 0.263745 0.132963 0.817440 0.073 Uiso 1 1 calc R . .
C18 C 0.1656(4) 0.21463(19) 0.76395(19) 0.0495(9) Uani 1 1 d . . .
H18 H 0.090784 0.189657 0.759012 0.059 Uiso 1 1 calc R . .
C19 C 0.0603(3) 0.41314(18) 0.69343(17) 0.0390(7) Uani 1 1 d . . .
C20 C 0.1270(4) 0.4548(2) 0.6554(2) 0.0550(10) Uani 1 1 d . . .
H20 H 0.161821 0.430215 0.623367 0.066 Uiso 1 1 calc R . .
C21 C 0.1440(4) 0.5309(3) 0.6628(3) 0.0721(13) Uani 1 1 d . . .
H21 H 0.189781 0.556466 0.636285 0.086 Uiso 1 1 calc R . .
C22 C 0.0939(4) 0.5691(2) 0.7091(3) 0.0726(14) Uani 1 1 d . . .
H22 H 0.105120 0.620527 0.714303 0.087 Uiso 1 1 calc R . .
C23 C 0.0276(4) 0.5308(3) 0.7471(2) 0.0618(11) Uani 1 1 d . . .
H23 H -0.007689 0.556288 0.778446 0.074 Uiso 1 1 calc R . .
C24 C 0.0120(3) 0.4547(2) 0.73982(18) 0.0467(8) Uani 1 1 d . . .
H24 H -0.033014 0.429879 0.767240 0.056 Uiso 1 1 calc R . .
C25 C 0.2025(3) 0.4240(2) 0.4574(2) 0.0578(10) Uani 1 1 d . . .
H25A H 0.140857 0.404688 0.420816 0.069 Uiso 1 1 calc R . .
H25B H 0.161721 0.452834 0.487020 0.069 Uiso 1 1 calc R . .
C26 C 0.2305(4) 0.5256(3) 0.3874(2) 0.0617(11) Uani 1 1 d . . .
H26A H 0.211660 0.569086 0.412169 0.074 Uiso 1 1 calc R . .
H26B H 0.154499 0.506562 0.360757 0.074 Uiso 1 1 calc R . .
C27 C 0.3157(4) 0.5453(2) 0.3449(2) 0.0605(11) Uani 1 1 d . . .
H27A H 0.328221 0.503082 0.316949 0.073 Uiso 1 1 calc R . .
H27B H 0.284190 0.586992 0.316059 0.073 Uiso 1 1 calc R . .
C28 C 0.5126(4) 0.5993(2) 0.35401(19) 0.0566(10) Uani 1 1 d . . .
H28A H 0.470548 0.627849 0.315761 0.068 Uiso 1 1 calc R . .
H28B H 0.563596 0.561763 0.338395 0.068 Uiso 1 1 calc R . .
C29 C 0.5873(4) 0.6485(2) 0.40298(19) 0.0526(9) Uani 1 1 d . . .
H29A H 0.654532 0.669683 0.384964 0.063 Uiso 1 1 calc R . .
H29B H 0.537936 0.689070 0.415305 0.063 Uiso 1 1 calc R . .
C30 C 0.7267(3) 0.6371(2) 0.50622(19) 0.0525(9) Uani 1 1 d . . .
H30A H 0.692012 0.668652 0.536586 0.063 Uiso 1 1 calc R . .
H30B H 0.778412 0.667609 0.483591 0.063 Uiso 1 1 calc R . .
C31 C 0.1841(5) 0.5377(4) -0.0773(3) 0.101(2) Uani 1 1 d . . .
H31A H 0.096953 0.526121 -0.085656 0.121 Uiso 1 1 calc R . .
H31B H 0.205312 0.553639 -0.119159 0.121 Uiso 1 1 calc R . .
C32 C 0.2319(5) 0.4143(3) -0.0987(3) 0.0753(13) Uani 1 1 d . . .
H32A H 0.255151 0.429045 -0.140388 0.090 Uiso 1 1 calc R . .
H32B H 0.145251 0.401465 -0.108170 0.090 Uiso 1 1 calc R . .
C33 C 0.3043(4) 0.3498(2) -0.0704(2) 0.0679(12) Uani 1 1 d . . .
H33A H 0.282396 0.335927 -0.028138 0.082 Uiso 1 1 calc R . .
H33B H 0.287124 0.307600 -0.100730 0.082 Uiso 1 1 calc R . .
C34 C 0.5029(5) 0.3076(3) -0.0319(3) 0.0785(14) Uani 1 1 d . . .
H34A H 0.480906 0.263110 -0.058929 0.094 Uiso 1 1 calc R . .
H34B H 0.489110 0.297718 0.012883 0.094 Uiso 1 1 calc R . .
C35 C 0.6328(5) 0.3261(3) -0.0293(3) 0.0874(16) Uani 1 1 d . . .
H35A H 0.683986 0.282893 -0.014455 0.105 Uiso 1 1 calc R . .
H35B H 0.645412 0.340477 -0.073385 0.105 Uiso 1 1 calc R . .
C36 C 0.7884(5) 0.4018(3) 0.0270(4) 0.1014(19) Uani 1 1 d . . .
H36A H 0.810957 0.417469 -0.014657 0.122 Uiso 1 1 calc R . .
H36B H 0.835642 0.357450 0.042954 0.122 Uiso 1 1 calc R . .
Na1 Na 0.500000 0.500000 0.000000 0.0721(7) Uani 1 2 d S T P
O7 O 0.4533(6) 0.4622(5) 0.0990(3) 0.1786(15) Uani 1 1 d D U .
C37 C 0.3466(8) 0.4316(6) 0.1111(4) 0.1786(15) Uani 1 1 d D U .
H37A H 0.350792 0.377385 0.112711 0.214 Uiso 1 1 calc R . .
H37B H 0.276204 0.446853 0.077500 0.214 Uiso 1 1 calc R . .
C39 C 0.4806(8) 0.4507(7) 0.2114(4) 0.1786(15) Uani 1 1 d D U .
H39A H 0.506320 0.485188 0.248315 0.214 Uiso 1 1 calc R . .
H39B H 0.494186 0.399762 0.227762 0.214 Uiso 1 1 calc R . .
C40 C 0.5433(7) 0.4648(7) 0.1584(4) 0.1786(15) Uani 1 1 d D U .
H40A H 0.582272 0.513673 0.163728 0.214 Uiso 1 1 calc R . .
H40B H 0.605995 0.427171 0.157584 0.214 Uiso 1 1 calc R . .
C38 C 0.3420(7) 0.4637(7) 0.1772(4) 0.1786(15) Uani 1 1 d D U .
H38A H 0.286059 0.436545 0.199664 0.214 Uiso 1 1 calc R . .
H38B H 0.320407 0.516359 0.174404 0.214 Uiso 1 1 calc R . .
H2A H 0.635(3) 0.3571(15) 0.4154(16) 0.067(12) Uiso 1 1 d D . .
H2B H 0.661(3) 0.4466(16) 0.450(2) 0.113(19) Uiso 1 1 d D . .
H2C H 0.515(3) 0.421(2) 0.4094(19) 0.15(3) Uiso 1 1 d D . .
H2D H 0.577(4) 0.381(2) 0.4860(13) 0.116(19) Uiso 1 1 d D . .

loop_
_atom_site_aniso_label
_atom_site_aniso_U_11
_atom_site_aniso_U_22
_atom_site_aniso_U_33
_atom_site_aniso_U_23
_atom_site_aniso_U_13
_atom_site_aniso_U_12
Dy1 0.02984(12) 0.03287(12) 0.03348(13) -0.00077(9) 0.00258(8) -0.00107(8)
O1 0.0281(12) 0.0519(13) 0.0470(14) 0.0048(12) -0.0005(10) -0.0002(10)
O2 0.0479(14) 0.0537(15) 0.0388(13) 0.0095(11) -0.0019(11) -0.0042(11)
O3 0.0447(14) 0.0408(13) 0.0471(14) 0.0066(11) 0.0038(11) -0.0104(11)
O4 0.0725(19) 0.0479(15) 0.0685(18) -0.0007(14) 0.0151(15) -0.0042(14)
O5 0.069(2) 0.0752(19) 0.072(2) -0.0172(18) -0.0064(17) 0.0102(17)
O6 0.062(2) 0.0666(19) 0.099(3) -0.0186(18) 0.0009(18) 0.0144(15)
B1 0.0314(18) 0.0394(19) 0.041(2) 0.0026(16) 0.0069(15) 0.0019(15)
B2 0.0326(18) 0.0290(17) 0.042(2) -0.0096(15) 0.0095(16) -0.0017(14)
C1 0.0301(16) 0.054(2) 0.0443(19) -0.0010(16) 0.0087(14) -0.0018(15)
C2 0.043(2) 0.073(3) 0.047(2) 0.0028(19) 0.0087(17) 0.0119(19)
C3 0.046(2) 0.104(4) 0.043(2) 0.005(2) 0.0030(18) 0.000(2)
C4 0.053(2) 0.093(4) 0.054(2) -0.022(2) 0.014(2) -0.018(2)
C5 0.055(2) 0.063(3) 0.064(3) -0.017(2) 0.016(2) -0.009(2)
C6 0.044(2) 0.051(2) 0.051(2) -0.0056(17) 0.0130(17) -0.0032(16)
C7 0.0382(18) 0.0379(17) 0.052(2) 0.0006(15) 0.0128(16) 0.0023(14)
C8 0.040(2) 0.052(2) 0.068(3) 0.0016(19) 0.0083(18) -0.0025(17)
C9 0.038(2) 0.066(3) 0.104(4) 0.007(3) 0.009(2) -0.0071(19)
C10 0.045(3) 0.064(3) 0.127(5) 0.016(3) 0.043(3) 0.002(2)
C11 0.070(3) 0.065(3) 0.084(3) 0.007(2) 0.046(3) 0.004(2)
C12 0.050(2) 0.055(2) 0.060(2) 0.0019(19) 0.0210(19) -0.0017(18)
C13 0.0401(18) 0.0360(16) 0.0354(17) 0.0035(13) 0.0104(14) 0.0056(14)
C14 0.0416(19) 0.0460(19) 0.0414(19) 0.0121(15) 0.0093(15) 0.0056(15)
C15 0.040(2) 0.071(3) 0.056(2) 0.012(2) 0.0060(17) 0.0120(19)
C16 0.059(3) 0.070(3) 0.053(2) 0.015(2) 0.0073(19) 0.030(2)
C17 0.084(3) 0.040(2) 0.060(3) 0.0191(18) 0.021(2) 0.022(2)
C18 0.056(2) 0.0368(18) 0.057(2) 0.0081(16) 0.0139(19) 0.0029(16)
C19 0.0303(16) 0.0397(17) 0.0435(19) 0.0074(15) -0.0011(14) 0.0073(13)
C20 0.050(2) 0.045(2) 0.072(3) 0.0140(19) 0.016(2) 0.0050(17)
C21 0.062(3) 0.048(2) 0.107(4) 0.025(3) 0.019(3) 0.002(2)
C22 0.071(3) 0.035(2) 0.103(4) 0.005(2) -0.003(3) 0.001(2)
C23 0.070(3) 0.045(2) 0.062(3) -0.005(2) -0.006(2) 0.010(2)
C24 0.048(2) 0.044(2) 0.043(2) 0.0019(15) -0.0028(16) 0.0065(16)
C25 0.0334(19) 0.080(3) 0.058(2) 0.000(2) 0.0061(17) -0.0131(19)
C26 0.038(2) 0.066(2) 0.071(3) 0.010(2) -0.014(2) 0.0106(19)
C27 0.064(3) 0.056(2) 0.050(2) 0.0106(19) -0.017(2) -0.004(2)
C28 0.069(3) 0.060(2) 0.041(2) 0.0116(18) 0.0097(19) -0.008(2)
C29 0.065(3) 0.043(2) 0.050(2) 0.0134(17) 0.0113(19) -0.0059(18)
C30 0.046(2) 0.053(2) 0.057(2) -0.0026(18) 0.0079(18) -0.0206(17)
C31 0.064(3) 0.105(5) 0.116(5) -0.020(4) -0.025(3) 0.022(3)
C32 0.066(3) 0.082(3) 0.072(3) -0.022(3) 0.001(2) -0.012(3)
C33 0.073(3) 0.059(3) 0.075(3) -0.014(2) 0.024(2) -0.017(2)
C34 0.097(4) 0.048(3) 0.085(3) -0.002(2) 0.007(3) 0.002(2)
C35 0.088(4) 0.060(3) 0.109(4) -0.021(3) 0.007(3) 0.024(3)
C36 0.066(3) 0.088(4) 0.143(6) -0.023(4) 0.004(3) 0.025(3)
Na1 0.090(2) 0.0777(18) 0.0517(14) 0.0099(11) 0.0221(14) -0.0026(13)
O7 0.173(3) 0.250(3) 0.117(2) 0.018(3) 0.040(2) -0.037(3)
C37 0.173(3) 0.250(3) 0.117(2) 0.018(3) 0.040(2) -0.037(3)
C39 0.173(3) 0.250(3) 0.117(2) 0.018(3) 0.040(2) -0.037(3)
C40 0.173(3) 0.250(3) 0.117(2) 0.018(3) 0.040(2) -0.037(3)
C38 0.173(3) 0.250(3) 0.117(2) 0.018(3) 0.040(2) -0.037(3)

loop_
_atom_type_symbol
_atom_type_description
_atom_type_scat_dispersion_real
_atom_type_scat_dispersion_imag
_atom_type_scat_source
C C 0.0033 0.0016 'International Tables Vol C Tables 4.2.6.8 and 6.1.1.4'
H H 0.0000 0.0000 'International Tables Vol C Tables 4.2.6.8 and 6.1.1.4'
B B 0.0013 0.0007 'International Tables Vol C Tables 4.2.6.8 and 6.1.1.4'
Dy Dy -0.1892 4.4098 'International Tables Vol C Tables 4.2.6.8 and 6.1.1.4'
Na Na 0.0362 0.0249 'International Tables Vol C Tables 4.2.6.8 and 6.1.1.4'
O O 0.0106 0.0060 'International Tables Vol C Tables 4.2.6.8 and 6.1.1.4'

loop_
_geom_angle_atom_site_label_1
_geom_angle_atom_site_label_2
_geom_angle_atom_site_label_3
_geom_angle
_geom_angle_site_symmetry_1
_geom_angle_site_symmetry_3
O1 Dy1 O1 180.0 3_666 .
O1 Dy1 O2 60.73(8) . .
O1 Dy1 O2 60.73(8) 3_666 3_666
O1 Dy1 O2 119.27(8) 3_666 .
O1 Dy1 O2 119.27(8) . 3_666
O1 Dy1 O3 120.07(8) . .
O1 Dy1 O3 59.93(8) . 3_666
O1 Dy1 O3 120.07(8) 3_666 3_666
O1 Dy1 O3 59.93(8) 3_666 .
O2 Dy1 O2 180.0 3_666 .
O2 Dy1 O3 59.47(8) . .
O2 Dy1 O3 59.47(8) 3_666 3_666
O2 Dy1 O3 120.53(8) . 3_666
O2 Dy1 O3 120.53(8) 3_666 .
O3 Dy1 O3 180.0 . 3_666
B2 Dy1 O1 88.57(10) . 3_666
B2 Dy1 O1 91.43(10) 3_666 3_666
B2 Dy1 O1 88.57(10) 3_666 .
B2 Dy1 O1 91.43(10) . .
B2 Dy1 O2 88.88(11) 3_666 3_666
B2 Dy1 O2 91.11(11) . 3_666
B2 Dy1 O2 91.12(11) 3_666 .
B2 Dy1 O2 88.88(11) . .
B2 Dy1 O3 88.91(11) 3_666 .
B2 Dy1 O3 88.91(11) . 3_666
B2 Dy1 O3 91.09(11) . .
B2 Dy1 O3 91.09(11) 3_666 3_666
B2 Dy1 B2 180.00(14) . 3_666
C25 O1 Dy1 122.8(2) . .
C26 O1 Dy1 117.1(2) . .
C26 O1 C25 112.0(3) . .
C27 O2 Dy1 121.7(2) . .
C27 O2 C28 113.8(3) . .
C28 O2 Dy1 120.2(2) . .
C29 O3 Dy1 122.2(2) . .
C30 O3 Dy1 119.1(2) . .
C30 O3 C29 113.0(3) . .
C33 O4 Na1 117.0(2) . .
C34 O4 C33 111.1(3) . .
C34 O4 Na1 113.6(3) . .
C31 O5 Na1 114.9(3) . .
C32 O5 C31 111.8(4) . .
C32 O5 Na1 114.1(3) . .
C35 O6 Na1 114.8(3) . .
C36 O6 C35 111.8(4) . .
C36 O6 Na1 119.1(3) . .
C1 B1 C7 107.5(3) . .
C13 B1 C1 108.3(3) . .
C13 B1 C7 109.8(3) . .
C13 B1 C19 108.5(3) . .
C19 B1 C1 112.2(3) . .
C19 B1 C7 110.5(3) . .
C2 C1 B1 122.9(3) . .
C2 C1 C6 114.4(3) . .
C6 C1 B1 122.4(3) . .
C1 C2 C3 123.0(4) . .
C4 C3 C2 120.0(4) . .
C5 C4 C3 119.2(4) . .
C4 C5 C6 120.3(4) . .
C5 C6 C1 123.0(4) . .
C8 C7 B1 123.7(3) . .
C8 C7 C12 114.5(3) . .
C12 C7 B1 121.8(3) . .
C9 C8 C7 122.8(4) . .
C10 C9 C8 120.7(4) . .
C9 C10 C11 119.1(4) . .
C10 C11 C12 119.6(4) . .
C11 C12 C7 123.3(4) . .
C14 C13 B1 122.2(3) . .
C18 C13 B1 122.7(3) . .
C18 C13 C14 114.9(3) . .
C15 C14 C13 123.1(3) . .
C16 C15 C14 119.7(4) . .
C17 C16 C15 118.8(4) . .
C16 C17 C18 121.0(4) . .
C17 C18 C13 122.3(4) . .
C20 C19 B1 122.1(3) . .
C24 C19 B1 123.5(3) . .
C24 C19 C20 114.3(3) . .
C21 C20 C19 123.0(4) . .
C22 C21 C20 120.2(4) . .
C23 C22 C21 118.8(4) . .
C22 C23 C24 120.6(4) . .
C23 C24 C19 123.0(4) . .
O1 C25 C30 106.0(3) . 3_666
O1 C26 C27 106.4(3) . .
O2 C27 C26 106.8(3) . .
O2 C28 C29 106.1(3) . .
O3 C29 C28 105.5(3) . .
O3 C30 C25 105.6(3) . 3_666
O5 C31 C36 109.0(5) . 3_665
O5 C32 C33 109.1(4) . .
O4 C33 C32 109.5(4) . .
O4 C34 C35 108.9(4) . .
O6 C35 C34 107.9(4) . .
O6 C36 C31 109.1(5) . 3_665
O4 Na1 O4 180.00(5) . 3_665
O4 Na1 O5 60.31(10) 3_665 3_665
O4 Na1 O5 119.69(10) . 3_665
O4 Na1 O5 119.69(10) 3_665 .
O4 Na1 O5 60.31(10) . .
O4 Na1 O6 61.34(10) . .
O4 Na1 O6 118.66(10) . 3_665
O4 Na1 O6 118.66(10) 3_665 .
O4 Na1 O6 61.34(10) 3_665 3_665
O5 Na1 O5 180.0 . 3_665
O6 Na1 O5 59.66(10) 3_665 .
O6 Na1 O5 59.66(10) . 3_665
O6 Na1 O5 120.34(10) 3_665 3_665
O6 Na1 O5 120.34(10) . .
O6 Na1 O6 180.0 3_665 .
O7 Na1 O4 92.6(2) . .
O7 Na1 O4 87.4(2) . 3_665
O7 Na1 O4 92.6(2) 3_665 3_665
O7 Na1 O4 87.4(2) 3_665 .
O7 Na1 O5 85.06(19) . .
O7 Na1 O5 85.06(19) 3_665 3_665
O7 Na1 O5 94.94(19) . 3_665
O7 Na1 O5 94.94(19) 3_665 .
O7 Na1 O6 93.8(2) . 3_665
O7 Na1 O6 86.2(2) . .
O7 Na1 O6 93.8(2) 3_665 .
O7 Na1 O6 86.2(2) 3_665 3_665
O7 Na1 O7 180.0(3) 3_665 .
C37 O7 Na1 129.2(5) . .
C37 O7 C40 110.5(6) . .
C40 O7 Na1 120.2(5) . .
O7 C37 C38 101.3(7) . .
C40 C39 C38 102.7(5) . .
O7 C40 C39 106.0(6) . .
C37 C38 C39 98.1(6) . .

loop_
_geom_bond_atom_site_label_1
_geom_bond_atom_site_label_2
_geom_bond_distance
_geom_bond_site_symmetry_2
Dy1 O1 2.557(2) 3_666
Dy1 O1 2.557(2) .
Dy1 O2 2.580(2) .
Dy1 O2 2.580(2) 3_666
Dy1 O3 2.612(2) 3_666
Dy1 O3 2.612(2) .
Dy1 B2 2.531(3) .
Dy1 B2 2.531(3) 3_666
O1 C25 1.444(4) .
O1 C26 1.437(5) .
O2 C27 1.420(4) .
O2 C28 1.428(4) .
O3 C29 1.435(4) .
O3 C30 1.424(4) .
O4 C33 1.427(5) .
O4 C34 1.408(5) .
O4 Na1 2.727(3) .
O5 C31 1.426(7) .
O5 C32 1.413(5) .
O5 Na1 2.812(3) .
O6 C35 1.421(6) .
O6 C36 1.401(6) .
O6 Na1 2.739(3) .
B1 C1 1.653(5) .
B1 C7 1.656(5) .
B1 C13 1.647(5) .
B1 C19 1.649(5) .
C1 C2 1.396(5) .
C1 C6 1.403(5) .
C2 C3 1.396(6) .
C3 C4 1.373(7) .
C4 C5 1.368(7) .
C5 C6 1.390(5) .
C7 C8 1.393(5) .
C7 C12 1.403(5) .
C8 C9 1.392(6) .
C9 C10 1.364(7) .
C10 C11 1.381(7) .
C11 C12 1.391(5) .
C13 C14 1.400(5) .
C13 C18 1.399(5) .
C14 C15 1.394(5) .
C15 C16 1.387(6) .
C16 C17 1.365(6) .
C17 C18 1.394(5) .
C19 C20 1.402(5) .
C19 C24 1.402(5) .
C20 C21 1.391(7) .
C21 C22 1.378(7) .
C22 C23 1.366(7) .
C23 C24 1.390(6) .
C25 C30 1.474(6) 3_666
C26 C27 1.460(6) .
C28 C29 1.474(5) .
C31 C36 1.495(8) 3_665
C32 C33 1.472(7) .
C34 C35 1.484(7) .
Na1 O7 2.301(6) .
Na1 O7 2.301(6) 3_665
O7 C37 1.383(7) .
O7 C40 1.425(7) .
C37 C38 1.487(8) .
C39 C40 1.430(7) .
C39 C38 1.592(8) .
